data_4105075
loop_
_publ_author_name
'Xiaofang Li'
'Masayoshi Nishiura'
'Lihong Hu'
'Kyouichi Mori'
'Zhaomin Hou'

_publ_section_title
;
 Alternating and Random Copolymerization of Isoprene and Ethylene
 Catalyzed by Cationic Half-Sandwich Scandium Alkyls
;
_journal_name_full 'Journal of the American Chemical Society'
_journal_page_first 13870
_journal_page_last 13882
_journal_paper_doi 10.1021/ja9056213
_journal_volume 131
_journal_year 2009
_chemical_formula_sum 'C21 H43 O Sc Si2'
_chemical_formula_weight 412.69
_chemical_name_common (C5Me4H)Sc(CH2SiMe3)(thf)
_chemical_name_systematic
; 
 ? 
;
_space_group_IT_number 2
_symmetry_cell_setting triclinic
_symmetry_space_group_name_Hall '-P 1'
_symmetry_space_group_name_H-M 'P -1'
_atom_sites_solution_hydrogens geom
_atom_sites_solution_primary direct
_atom_sites_solution_secondary difmap
_audit_creation_method SHELXL-97
_cell_angle_alpha 87.149(2)
_cell_angle_beta 75.320(2)
_cell_angle_gamma 89.132(2)
_cell_formula_units_Z 2
_cell_length_a 10.6883(19)
_cell_length_b 10.871(2)
_cell_length_c 11.368(2)
_cell_measurement_temperature 173(2)
_cell_volume 1276.2(4)
_computing_cell_refinement 'Bruker SMART'
_computing_data_collection 'Bruker SMART'
_computing_data_reduction 'Bruker SHELXTL'
_computing_molecular_graphics 'Bruker SHELXTL'
_computing_publication_material 'Bruker SHELXTL'
_computing_structure_refinement 'SHELXL-97 (Sheldrick, 1997)'
_computing_structure_solution 'SHELXS-97 (Sheldrick, 1990)'
_diffrn_ambient_temperature 173(2)
_diffrn_measured_fraction_theta_full 0.972
_diffrn_measured_fraction_theta_max 0.972
_diffrn_measurement_device_type 'CCD area detector'
_diffrn_measurement_method 'phi and omega scans'
_diffrn_radiation_monochromator graphite
_diffrn_radiation_source 'fine-focus sealed tube'
_diffrn_radiation_type MoK\a
_diffrn_radiation_wavelength 0.71073
_diffrn_reflns_av_R_equivalents 0.0377
_diffrn_reflns_av_sigmaI/netI 0.0438
_diffrn_reflns_limit_h_max 12
_diffrn_reflns_limit_h_min -12
_diffrn_reflns_limit_k_max 9
_diffrn_reflns_limit_k_min -12
_diffrn_reflns_limit_l_max 13
_diffrn_reflns_limit_l_min -13
_diffrn_reflns_number 6663
_diffrn_reflns_theta_full 25.02
_diffrn_reflns_theta_max 25.02
_diffrn_reflns_theta_min 1.88
_exptl_absorpt_coefficient_mu 0.389
_exptl_absorpt_correction_T_max 0.9263
_exptl_absorpt_correction_T_min 0.8293
_exptl_absorpt_correction_type multi-scan
_exptl_absorpt_process_details SADABS
_exptl_crystal_density_diffrn 1.074
_exptl_crystal_F_000 452
_exptl_crystal_size_max 0.50
_exptl_crystal_size_mid 0.30
_exptl_crystal_size_min 0.20
_refine_diff_density_max 0.473
_refine_diff_density_min -0.992
_refine_diff_density_rms 0.104
_refine_ls_extinction_method none
_refine_ls_goodness_of_fit_ref 1.046
_refine_ls_hydrogen_treatment none
_refine_ls_matrix_type full
_refine_ls_number_parameters 226
_refine_ls_number_reflns 4377
_refine_ls_number_restraints 0
_refine_ls_restrained_S_all 1.046
_refine_ls_R_factor_all 0.0689
_refine_ls_R_factor_gt 0.0597
_refine_ls_shift/su_max 0.000
_refine_ls_shift/su_mean 0.000
_refine_ls_structure_factor_coef Fsqd
_refine_ls_weighting_details 'calc w=1/[\s^2^(Fo^2^)+(0.1287P)^2^+0.0000P] where P=(Fo^2^+2Fc^2^)/3'
_refine_ls_weighting_scheme calc
_refine_ls_wR_factor_gt 0.1671
_refine_ls_wR_factor_ref 0.1761
_reflns_number_gt 3569
_reflns_number_total 4377
_reflns_threshold_expression >2sigma(I)
_cod_data_source_file ja9056213_si_001_3.cif
_cod_data_source_block 3
_cod_database_code 4105075

loop_
_symmetry_equiv_pos_as_xyz
'x, y, z'
'-x, -y, -z'

loop_
_atom_site_label
_atom_site_type_symbol
_atom_site_fract_x
_atom_site_fract_y
_atom_site_fract_z
_atom_site_U_iso_or_equiv
_atom_site_adp_type
_atom_site_occupancy
_atom_site_symmetry_multiplicity
_atom_site_calc_flag
_atom_site_refinement_flags
Sc1 Sc 0.35113(5) 0.24752(4) 0.79383(4) 0.0279(2) Uani 1 1 d .
Si1 Si 0.21159(8) -0.05805(7) 0.83670(7) 0.0341(2) Uani 1 1 d .
Si2 Si 0.15420(8) 0.32891(8) 0.58263(8) 0.0389(3) Uani 1 1 d .
O1 O 0.53499(18) 0.15435(18) 0.73103(18) 0.0347(5) Uani 1 1 d .
C1 C 0.2456(3) 0.0857(3) 0.9022(3) 0.0374(7) Uani 1 1 d .
H1A H 0.2937 0.0614 0.9635 0.045 Uiso 1 1 d R
H1B H 0.1608 0.1174 0.9479 0.045 Uiso 1 1 d R
C2 C 0.0701(3) -0.0394(3) 0.7672(3) 0.0524(9) Uani 1 1 d .
H2A H -0.0060 -0.0131 0.8290 0.079 Uiso 1 1 d R
H2B H 0.0521 -0.1182 0.7366 0.079 Uiso 1 1 d R
H2C H 0.0905 0.0228 0.6998 0.079 Uiso 1 1 d R
C3 C 0.3526(3) -0.1102(3) 0.7137(3) 0.0487(8) Uani 1 1 d .
H3A H 0.3802 -0.0428 0.6525 0.073 Uiso 1 1 d R
H3B H 0.3267 -0.1809 0.6751 0.073 Uiso 1 1 d R
H3C H 0.4243 -0.1342 0.7493 0.073 Uiso 1 1 d R
C4 C 0.1735(3) -0.1903(3) 0.9521(3) 0.0489(8) Uani 1 1 d .
H4A H 0.2426 -0.1994 0.9944 0.073 Uiso 1 1 d R
H4B H 0.1668 -0.2661 0.9110 0.073 Uiso 1 1 d R
H4C H 0.0913 -0.1746 1.0111 0.073 Uiso 1 1 d R
C5 C 0.3016(3) 0.2601(3) 0.6153(3) 0.0365(7) Uani 1 1 d .
H5A H 0.3749 0.3036 0.5585 0.044 Uiso 1 1 d R
H5B H 0.3047 0.1745 0.5887 0.044 Uiso 1 1 d R
C6 C 0.1776(4) 0.4977(3) 0.5402(4) 0.0589(10) Uani 1 1 d .
H6A H 0.1916 0.5407 0.6095 0.088 Uiso 1 1 d R
H6B H 0.1005 0.5311 0.5183 0.088 Uiso 1 1 d R
H6C H 0.2530 0.5093 0.4706 0.088 Uiso 1 1 d R
C7 C 0.0104(3) 0.3160(4) 0.7165(4) 0.0539(9) Uani 1 1 d .
H7A H -0.0066 0.2290 0.7414 0.081 Uiso 1 1 d R
H7B H -0.0652 0.3528 0.6942 0.081 Uiso 1 1 d R
H7C H 0.0277 0.3596 0.7842 0.081 Uiso 1 1 d R
C8 C 0.1086(4) 0.2536(4) 0.4539(4) 0.0747(14) Uani 1 1 d .
H8A H 0.1815 0.2585 0.3815 0.112 Uiso 1 1 d R
H8B H 0.0336 0.2962 0.4360 0.112 Uiso 1 1 d R
H8C H 0.0869 0.1671 0.4773 0.112 Uiso 1 1 d R
C9 C 0.2787(3) 0.4558(3) 0.8542(3) 0.0381(7) Uani 1 1 d .
H9 H 0.2089 0.4892 0.8250 0.046 Uiso 1 1 d R
C10 C 0.4115(3) 0.4680(3) 0.7945(3) 0.0340(6) Uani 1 1 d .
C11 C 0.4817(3) 0.4027(3) 0.8663(3) 0.0325(6) Uani 1 1 d .
C12 C 0.3932(3) 0.3510(3) 0.9710(3) 0.0343(6) Uani 1 1 d .
C13 C 0.2671(3) 0.3854(3) 0.9647(3) 0.0382(7) Uani 1 1 d .
C14 C 0.4670(3) 0.5396(3) 0.6762(3) 0.0464(8) Uani 1 1 d .
H14A H 0.5387 0.5908 0.6847 0.070 Uiso 1 1 d R
H14B H 0.3997 0.5924 0.6558 0.070 Uiso 1 1 d R
H14C H 0.4988 0.4822 0.6114 0.070 Uiso 1 1 d R
C15 C 0.6282(3) 0.3984(3) 0.8415(3) 0.0421(7) Uani 1 1 d .
H15A H 0.6592 0.3161 0.8164 0.063 Uiso 1 1 d R
H15B H 0.6538 0.4168 0.9156 0.063 Uiso 1 1 d R
H15C H 0.6661 0.4596 0.7764 0.063 Uiso 1 1 d R
C16 C 0.4287(3) 0.2787(3) 1.0748(3) 0.0474(8) Uani 1 1 d .
H16A H 0.3505 0.2618 1.1401 0.071 Uiso 1 1 d R
H16B H 0.4893 0.3266 1.1059 0.071 Uiso 1 1 d R
H16C H 0.4694 0.2007 1.0458 0.071 Uiso 1 1 d R
C17 C 0.1432(3) 0.3608(3) 1.0610(3) 0.0539(9) Uani 1 1 d .
H17A H 0.1459 0.2776 1.0977 0.081 Uiso 1 1 d R
H17B H 0.0698 0.3678 1.0240 0.081 Uiso 1 1 d R
H17C H 0.1335 0.4211 1.1241 0.081 Uiso 1 1 d R
C18 C 0.6181(3) 0.1679(4) 0.6081(3) 0.0533(9) Uani 1 1 d .
H18A H 0.6441 0.2549 0.5875 0.064 Uiso 1 1 d R
H18B H 0.5729 0.1402 0.5481 0.064 Uiso 1 1 d R
C19 C 0.7330(4) 0.0890(6) 0.6083(4) 0.0931(19) Uani 1 1 d .
H19A H 0.7456 0.0301 0.5426 0.112 Uiso 1 1 d R
H19B H 0.8113 0.1409 0.5933 0.112 Uiso 1 1 d R
C20 C 0.7142(5) 0.0257(6) 0.7194(5) 0.113(3) Uani 1 1 d .
H20A H 0.7898 0.0375 0.7531 0.135 Uiso 1 1 d R
H20B H 0.7060 -0.0634 0.7090 0.135 Uiso 1 1 d R
C21 C 0.5958(3) 0.0707(3) 0.8049(3) 0.0467(8) Uani 1 1 d .
H21A H 0.5375 0.0014 0.8411 0.056 Uiso 1 1 d R
H21B H 0.6178 0.1147 0.8712 0.056 Uiso 1 1 d R

loop_
_atom_site_aniso_label
_atom_site_aniso_U_11
_atom_site_aniso_U_22
_atom_site_aniso_U_33
_atom_site_aniso_U_23
_atom_site_aniso_U_13
_atom_site_aniso_U_12
Sc1 0.0279(3) 0.0266(3) 0.0301(3) 0.0004(2) -0.0093(2) 0.0023(2)
Si1 0.0348(4) 0.0308(4) 0.0377(5) 0.0011(3) -0.0117(4) -0.0008(3)
Si2 0.0373(5) 0.0436(5) 0.0390(5) 0.0002(4) -0.0165(4) 0.0100(4)
O1 0.0343(10) 0.0371(11) 0.0326(11) 0.0001(8) -0.0089(8) 0.0068(8)
C1 0.0402(16) 0.0352(16) 0.0348(16) 0.0000(12) -0.0062(13) -0.0004(13)
C2 0.0464(18) 0.053(2) 0.065(2) 0.0040(17) -0.0272(17) -0.0004(16)
C3 0.0509(19) 0.0445(19) 0.050(2) -0.0065(15) -0.0104(15) 0.0019(15)
C4 0.054(2) 0.0380(18) 0.055(2) 0.0093(15) -0.0182(17) -0.0053(15)
C5 0.0382(15) 0.0374(16) 0.0360(16) 0.0027(12) -0.0141(13) 0.0057(13)
C6 0.054(2) 0.056(2) 0.067(2) 0.0202(18) -0.0203(18) 0.0095(17)
C7 0.0400(18) 0.057(2) 0.064(2) -0.0010(17) -0.0125(16) 0.0012(16)
C8 0.080(3) 0.092(3) 0.070(3) -0.025(2) -0.049(2) 0.039(3)
C9 0.0366(15) 0.0309(16) 0.0501(18) -0.0062(13) -0.0170(14) 0.0085(12)
C10 0.0369(15) 0.0276(15) 0.0391(16) -0.0012(11) -0.0130(13) 0.0010(12)
C11 0.0338(14) 0.0295(15) 0.0357(16) -0.0032(11) -0.0117(12) 0.0008(11)
C12 0.0415(16) 0.0306(15) 0.0336(15) -0.0056(11) -0.0141(13) 0.0005(12)
C13 0.0365(15) 0.0360(16) 0.0401(17) -0.0071(13) -0.0052(13) 0.0017(13)
C14 0.0560(19) 0.0363(17) 0.0481(19) 0.0089(14) -0.0171(16) -0.0041(15)
C15 0.0372(16) 0.0365(17) 0.057(2) -0.0052(14) -0.0187(15) -0.0026(13)
C16 0.065(2) 0.0419(18) 0.0385(18) 0.0004(14) -0.0196(16) -0.0041(16)
C17 0.0443(18) 0.054(2) 0.055(2) -0.0161(17) 0.0053(16) -0.0041(16)
C18 0.0460(19) 0.067(2) 0.0401(19) 0.0045(16) 0.0003(15) 0.0133(17)
C19 0.063(3) 0.139(5) 0.067(3) 0.000(3) -0.001(2) 0.058(3)
C20 0.077(3) 0.142(5) 0.092(4) 0.040(4) 0.014(3) 0.072(4)
C21 0.0444(18) 0.0484(19) 0.052(2) 0.0062(15) -0.0236(16) 0.0112(15)

loop_
_atom_type_symbol
_atom_type_description
_atom_type_scat_dispersion_real
_atom_type_scat_dispersion_imag
_atom_type_scat_source
C C 0.0033 0.0016 'International Tables Vol C Tables 4.2.6.8 and 6.1.1.4'
H H 0.0000 0.0000 'International Tables Vol C Tables 4.2.6.8 and 6.1.1.4'
Si Si 0.0817 0.0704 'International Tables Vol C Tables 4.2.6.8 and 6.1.1.4'
O O 0.0106 0.0060 'International Tables Vol C Tables 4.2.6.8 and 6.1.1.4'
Sc Sc 0.2519 0.3716 'International Tables Vol C Tables 4.2.6.8 and 6.1.1.4'

loop_
_geom_angle_atom_site_label_1
_geom_angle_atom_site_label_2
_geom_angle_atom_site_label_3
_geom_angle
O1 Sc1 C5 96.40(9)
O1 Sc1 C1 96.29(9)
C5 Sc1 C1 107.90(12)
O1 Sc1 C9 136.47(9)
C5 Sc1 C9 96.42(11)
C1 Sc1 C9 118.68(11)
O1 Sc1 C13 132.35(9)
C5 Sc1 C13 125.53(10)
C1 Sc1 C13 91.50(11)
C9 Sc1 C13 33.30(10)
O1 Sc1 C10 103.94(9)
C5 Sc1 C10 96.46(11)
C1 Sc1 C10 146.28(11)
C9 Sc1 C10 33.22(10)
C13 Sc1 C10 54.99(10)
O1 Sc1 C12 99.44(9)
C5 Sc1 C12 149.65(10)
C1 Sc1 C12 95.94(11)
C9 Sc1 C12 54.80(10)
C13 Sc1 C12 32.91(10)
C10 Sc1 C12 54.63(10)
O1 Sc1 C11 84.38(8)
C5 Sc1 C11 124.94(11)
C1 Sc1 C11 126.82(10)
C9 Sc1 C11 54.56(9)
C13 Sc1 C11 54.60(10)
C10 Sc1 C11 32.62(9)
C12 Sc1 C11 32.94(9)
C1 Si1 C4 112.88(15)
C1 Si1 C2 111.43(15)
C4 Si1 C2 107.04(16)
C1 Si1 C3 112.43(15)
C4 Si1 C3 105.69(16)
C2 Si1 C3 106.94(17)
C5 Si2 C7 112.68(15)
C5 Si2 C6 110.84(15)
C7 Si2 C6 106.41(18)
C5 Si2 C8 112.04(15)
C7 Si2 C8 106.7(2)
C6 Si2 C8 107.8(2)
C18 O1 C21 109.5(2)
C18 O1 Sc1 124.66(17)
C21 O1 Sc1 125.79(18)
Si1 C1 Sc1 124.61(15)
Si2 C5 Sc1 126.91(15)
C10 C9 C13 108.6(3)
C10 C9 Sc1 74.83(17)
C13 C9 Sc1 74.61(16)
C11 C10 C9 107.5(3)
C11 C10 C14 126.4(3)
C9 C10 C14 126.0(3)
C11 C10 Sc1 74.08(16)
C9 C10 Sc1 71.95(16)
C14 C10 Sc1 120.2(2)
C10 C11 C12 108.5(2)
C10 C11 C15 125.5(3)
C12 C11 C15 125.8(3)
C10 C11 Sc1 73.30(16)
C12 C11 Sc1 73.22(16)
C15 C11 Sc1 123.79(19)
C13 C12 C11 108.1(3)
C13 C12 C16 126.2(3)
C11 C12 C16 125.7(3)
C13 C12 Sc1 73.29(16)
C11 C12 Sc1 73.84(16)
C16 C12 Sc1 121.71(19)
C12 C13 C9 107.3(3)
C12 C13 C17 126.8(3)
C9 C13 C17 125.7(3)
C12 C13 Sc1 73.80(16)
C9 C13 Sc1 72.09(16)
C17 C13 Sc1 123.1(2)
O1 C18 C19 105.5(3)
C20 C19 C18 109.2(3)
C19 C20 C21 110.0(3)
O1 C21 C20 105.1(3)

loop_
_geom_bond_atom_site_label_1
_geom_bond_atom_site_label_2
_geom_bond_distance
Sc1 O1 2.1675(19)
Sc1 C5 2.221(3)
Sc1 C1 2.242(3)
Sc1 C9 2.456(3)
Sc1 C13 2.488(3)
Sc1 C10 2.493(3)
Sc1 C12 2.495(3)
Sc1 C11 2.503(3)
Si1 C1 1.843(3)
Si1 C4 1.874(3)
Si1 C2 1.879(3)
Si1 C3 1.880(3)
Si2 C5 1.847(3)
Si2 C7 1.870(4)
Si2 C6 1.878(4)
Si2 C8 1.882(4)
O1 C18 1.455(4)
O1 C21 1.462(3)
C9 C10 1.415(4)
C9 C13 1.417(4)
C10 C11 1.403(4)
C10 C14 1.507(4)
C11 C12 1.417(4)
C11 C15 1.520(4)
C12 C13 1.411(4)
C12 C16 1.510(4)
C13 C17 1.507(4)
C18 C19 1.487(5)
C19 C20 1.379(6)
C20 C21 1.480(5)
